data_4072802
loop_
_publ_author_name
'Sridevi, Venugopal Shanmugham'
'Fan, Wai Yip'
'Leong, Weng Kee'

_publ_section_title
;
 [Cp*IrCl2]2-Assisted C&#x22EE;C Bond Cleavage with Water: An Experimental
 and Computational Study
;
_journal_issue 5
_journal_name_full Organometallics
_journal_page_first 1173
_journal_paper_doi 10.1021/om0610445
_journal_volume 26
_journal_year 2007
_chemical_formula_sum 'C12 H18 Cl Ir O'
_chemical_formula_weight 405.91
_chemical_name_systematic
; 
 ? 
;
_space_group_IT_number 2
_symmetry_cell_setting triclinic
_symmetry_space_group_name_Hall '-P 1'
_symmetry_space_group_name_H-M 'P -1'
_atom_sites_solution_hydrogens geom
_atom_sites_solution_primary direct
_atom_sites_solution_secondary difmap
_audit_creation_method SHELXL-97
_cell_angle_alpha 77.503(2)
_cell_angle_beta 80.148(2)
_cell_angle_gamma 66.855(2)
_cell_formula_units_Z 2
_cell_length_a 7.6284(10)
_cell_length_b 8.0215(11)
_cell_length_c 12.0085(16)
_cell_measurement_reflns_used 5681
_cell_measurement_temperature 223(2)
_cell_measurement_theta_max 29.72
_cell_measurement_theta_min 2.80
_cell_volume 656.63(15)
_computing_cell_refinement 'Bruker SMART'
_computing_data_collection 'Bruker SMART'
_computing_data_reduction 'Bruker SAINT'
_computing_molecular_graphics 'Bruker SHELXTL'
_computing_publication_material 'Bruker SHELXTL'
_computing_structure_refinement 'SHELXL-97 (Sheldrick, 1997)'
_computing_structure_solution 'SHELXS-97 (Sheldrick, 1990)'
_diffrn_ambient_temperature 223(2)
_diffrn_measured_fraction_theta_full 1.000
_diffrn_measured_fraction_theta_max 1.000
_diffrn_measurement_device_type 'CCD area detector'
_diffrn_measurement_method 'phi and omega scans'
_diffrn_radiation_monochromator graphite
_diffrn_radiation_source 'fine-focus sealed tube'
_diffrn_radiation_type MoK\a
_diffrn_radiation_wavelength 0.71073
_diffrn_reflns_av_R_equivalents 0.0278
_diffrn_reflns_av_sigmaI/netI 0.0252
_diffrn_reflns_limit_h_max 9
_diffrn_reflns_limit_h_min -9
_diffrn_reflns_limit_k_max 10
_diffrn_reflns_limit_k_min -9
_diffrn_reflns_limit_l_max 14
_diffrn_reflns_limit_l_min 0
_diffrn_reflns_number 9453
_diffrn_reflns_theta_full 26.37
_diffrn_reflns_theta_max 26.37
_diffrn_reflns_theta_min 2.80
_exptl_absorpt_coefficient_mu 10.344
_exptl_absorpt_correction_T_max 0.3699
_exptl_absorpt_correction_T_min 0.1598
_exptl_absorpt_correction_type SADABS
_exptl_crystal_colour yellow
_exptl_crystal_density_diffrn 2.053
_exptl_crystal_density_meas 0
_exptl_crystal_density_method 'not measured'
_exptl_crystal_description block
_exptl_crystal_F_000 384
_exptl_crystal_size_max 0.28
_exptl_crystal_size_mid 0.22
_exptl_crystal_size_min 0.12
_refine_diff_density_max 1.055
_refine_diff_density_min -0.467
_refine_diff_density_rms 0.110
_refine_ls_extinction_method none
_refine_ls_goodness_of_fit_ref 1.049
_refine_ls_hydrogen_treatment mixed
_refine_ls_matrix_type full
_refine_ls_number_parameters 197
_refine_ls_number_reflns 2683
_refine_ls_number_restraints 0
_refine_ls_restrained_S_all 1.049
_refine_ls_R_factor_all 0.0214
_refine_ls_R_factor_gt 0.0202
_refine_ls_shift/su_max 0.001
_refine_ls_shift/su_mean 0.000
_refine_ls_structure_factor_coef Fsqd
_refine_ls_weighting_details 'calc w=1/[\s^2^(Fo^2^)+(0.0255P)^2^+0.9098P] where P=(Fo^2^+2Fc^2^)/3'
_refine_ls_weighting_scheme calc
_refine_ls_wR_factor_gt 0.0501
_refine_ls_wR_factor_ref 0.0508
_reflns_number_gt 2571
_reflns_number_total 2683
_reflns_threshold_expression >2sigma(I)
_cod_data_source_file om0610445si20070108_094412.cif
_cod_data_source_block sd27
_cod_depositor_comments
;
The following automatic conversions were performed:

'_symmetry_cell_setting' value 'Triclinic' changed to 'triclinic'
according to /home/saulius/struct/CIF-dictionaries/cif_core.dic
dictionary named 'cif_core.dic' version 2.4.1 from 2010-06-29.

Automatic conversion script
Id: cif_fix_values 1715 2011-07-08 13:25:40Z adriana 
;
_cod_original_sg_symbol_H-M P-1
_cod_database_code 4072802

loop_
_symmetry_equiv_pos_as_xyz
'x, y, z'
'-x, -y, -z'

loop_
_atom_site_label
_atom_site_type_symbol
_atom_site_fract_x
_atom_site_fract_y
_atom_site_fract_z
_atom_site_U_iso_or_equiv
_atom_site_adp_type
_atom_site_occupancy
_atom_site_symmetry_multiplicity
_atom_site_calc_flag
_atom_site_refinement_flags
Ir1 Ir 0.85779(2) 0.641516(19) 0.732115(12) 0.02984(7) Uani 1 1 d .
Cl1 Cl 0.9787(2) 0.82492(18) 0.80209(11) 0.0532(3) Uani 1 1 d .
C1 C 0.6809(6) 0.4813(6) 0.7365(4) 0.0355(9) Uani 1 1 d .
C2 C 0.7455(6) 0.4380(6) 0.8497(4) 0.0331(8) Uani 1 1 d .
C3 C 0.6753(6) 0.6004(6) 0.8973(4) 0.0344(9) Uani 1 1 d .
C4 C 0.5605(6) 0.7481(6) 0.8144(4) 0.0368(9) Uani 1 1 d .
C5 C 0.5576(6) 0.6724(6) 0.7192(4) 0.0377(9) Uani 1 1 d .
C6 C 0.7105(9) 0.3447(8) 0.6612(5) 0.0515(12) Uani 1 1 d .
C7 C 0.8619(8) 0.2497(7) 0.9058(5) 0.0449(11) Uani 1 1 d .
C8 C 0.7039(8) 0.6208(7) 1.0123(4) 0.0433(10) Uani 1 1 d .
C9 C 0.4514(9) 0.9416(8) 0.8343(6) 0.0561(14) Uani 1 1 d .
C10 C 0.4464(8) 0.7716(9) 0.6175(5) 0.0543(13) Uani 1 1 d .
O11 O 1.2364(8) 0.3879(8) 0.6572(5) 0.0912(15) Uani 1 1 d .
C11 C 1.1091(8) 0.4757(7) 0.6839(5) 0.0455(11) Uani 1 1 d .
C12 C 0.8646(8) 0.8129(8) 0.5753(4) 0.0530(12) Uani 1 1 d .
H12A H 0.9865 0.8291 0.5597 0.079 Uiso 1 1 calc R
H12B H 0.7616 0.9315 0.5781 0.079 Uiso 1 1 calc R
H12C H 0.8490 0.7580 0.5150 0.079 Uiso 1 1 calc R
H61 H 0.604(10) 0.298(10) 0.685(6) 0.08(2) Uiso 1 1 d .
H62 H 0.815(9) 0.250(9) 0.675(5) 0.067(19) Uiso 1 1 d .
H63 H 0.705(9) 0.406(9) 0.578(6) 0.071(18) Uiso 1 1 d .
H71 H 0.953(10) 0.187(9) 0.859(6) 0.08(2) Uiso 1 1 d .
H72 H 0.793(8) 0.185(8) 0.918(5) 0.058(17) Uiso 1 1 d .
H73 H 0.913(10) 0.236(10) 0.977(7) 0.09(2) Uiso 1 1 d .
H81 H 0.733(7) 0.718(7) 1.010(4) 0.035(12) Uiso 1 1 d .
H82 H 0.597(9) 0.643(8) 1.058(5) 0.063(17) Uiso 1 1 d .
H83 H 0.792(9) 0.518(9) 1.051(5) 0.067(18) Uiso 1 1 d .
H91 H 0.538(10) 0.981(10) 0.880(6) 0.09(2) Uiso 1 1 d .
H92 H 0.434(8) 1.030(9) 0.781(5) 0.057(17) Uiso 1 1 d .
H93 H 0.331(11) 0.945(10) 0.870(6) 0.09(2) Uiso 1 1 d .
H101 H 0.434(8) 0.902(9) 0.607(5) 0.067(18) Uiso 1 1 d .
H102 H 0.507(11) 0.718(11) 0.548(7) 0.09(2) Uiso 1 1 d .
H103 H 0.339(9) 0.760(8) 0.636(5) 0.060(17) Uiso 1 1 d .

loop_
_atom_site_aniso_label
_atom_site_aniso_U_11
_atom_site_aniso_U_22
_atom_site_aniso_U_33
_atom_site_aniso_U_23
_atom_site_aniso_U_13
_atom_site_aniso_U_12
Ir1 0.03026(10) 0.02630(9) 0.03112(10) -0.00333(6) -0.00362(6) -0.00897(6)
Cl1 0.0674(8) 0.0484(7) 0.0525(7) -0.0073(5) -0.0102(6) -0.0293(6)
C1 0.032(2) 0.036(2) 0.041(2) -0.0048(17) -0.0058(17) -0.0156(17)
C2 0.034(2) 0.030(2) 0.038(2) -0.0056(16) -0.0042(17) -0.0134(17)
C3 0.0307(19) 0.032(2) 0.036(2) -0.0024(17) -0.0007(16) -0.0099(16)
C4 0.029(2) 0.032(2) 0.040(2) -0.0005(17) -0.0010(17) -0.0052(16)
C5 0.029(2) 0.040(2) 0.041(2) 0.0018(18) -0.0070(17) -0.0125(17)
C6 0.060(3) 0.055(3) 0.046(3) -0.015(2) -0.007(2) -0.024(3)
C7 0.052(3) 0.031(2) 0.049(3) -0.002(2) -0.009(2) -0.014(2)
C8 0.049(3) 0.042(3) 0.036(2) -0.010(2) 0.000(2) -0.013(2)
C9 0.051(3) 0.035(3) 0.060(3) -0.003(2) 0.005(3) 0.001(2)
C10 0.043(3) 0.065(4) 0.050(3) 0.007(3) -0.020(2) -0.017(3)
O11 0.087(4) 0.079(4) 0.110(4) -0.019(3) 0.001(3) -0.034(3)
C11 0.042(3) 0.043(3) 0.056(3) -0.007(2) 0.000(2) -0.023(2)
C12 0.052(3) 0.068(3) 0.042(3) 0.006(2) -0.007(2) -0.033(3)

loop_
_atom_type_symbol
_atom_type_description
_atom_type_scat_dispersion_real
_atom_type_scat_dispersion_imag
_atom_type_scat_source
C C 0.0033 0.0016 'International Tables Vol C Tables 4.2.6.8 and 6.1.1.4'
H H 0.0000 0.0000 'International Tables Vol C Tables 4.2.6.8 and 6.1.1.4'
O O 0.0106 0.0060 'International Tables Vol C Tables 4.2.6.8 and 6.1.1.4'
Cl Cl 0.1484 0.1585 'International Tables Vol C Tables 4.2.6.8 and 6.1.1.4'
Ir Ir -1.4442 7.9887 'International Tables Vol C Tables 4.2.6.8 and 6.1.1.4'

loop_
_geom_angle_atom_site_label_1
_geom_angle_atom_site_label_2
_geom_angle_atom_site_label_3
_geom_angle
C11 Ir1 C12 88.3(2)
C11 Ir1 C1 101.96(18)
C12 Ir1 C1 112.13(18)
C11 Ir1 C4 161.76(19)
C12 Ir1 C4 106.67(19)
C1 Ir1 C4 63.15(16)
C11 Ir1 C5 135.13(19)
C12 Ir1 C5 91.58(18)
C1 Ir1 C5 38.00(16)
C4 Ir1 C5 37.00(17)
C11 Ir1 C2 99.60(18)
C12 Ir1 C2 150.07(18)
C1 Ir1 C2 38.05(15)
C4 Ir1 C2 62.24(15)
C5 Ir1 C2 62.51(15)
C11 Ir1 C3 127.22(18)
C12 Ir1 C3 144.36(19)
C1 Ir1 C3 62.83(16)
C4 Ir1 C3 38.03(15)
C5 Ir1 C3 62.45(15)
C2 Ir1 C3 36.32(15)
C11 Ir1 Cl1 93.64(15)
C12 Ir1 Cl1 85.61(15)
C1 Ir1 Cl1 156.44(12)
C4 Ir1 Cl1 97.73(12)
C5 Ir1 Cl1 131.10(13)
C2 Ir1 Cl1 122.22(11)
C3 Ir1 Cl1 93.67(11)
C5 C1 C2 107.4(4)
C5 C1 C6 126.3(4)
C2 C1 C6 125.5(4)
C5 C1 Ir1 72.8(2)
C2 C1 Ir1 73.5(2)
C6 C1 Ir1 127.1(3)
C3 C2 C1 108.6(4)
C3 C2 C7 126.7(4)
C1 C2 C7 124.7(4)
C3 C2 Ir1 72.1(2)
C1 C2 Ir1 68.5(2)
C7 C2 Ir1 126.7(3)
C2 C3 C4 107.4(4)
C2 C3 C8 127.3(4)
C4 C3 C8 125.2(4)
C2 C3 Ir1 71.5(2)
C4 C3 Ir1 69.4(2)
C8 C3 Ir1 126.1(3)
C5 C4 C3 108.4(4)
C5 C4 C9 126.8(4)
C3 C4 C9 124.6(4)
C5 C4 Ir1 72.1(2)
C3 C4 Ir1 72.6(2)
C9 C4 Ir1 125.6(4)
C4 C5 C1 107.9(4)
C4 C5 C10 126.6(4)
C1 C5 C10 125.5(5)
C4 C5 Ir1 70.9(2)
C1 C5 Ir1 69.2(2)
C10 C5 Ir1 125.4(3)
O11 C11 Ir1 177.6(6)

loop_
_geom_bond_atom_site_label_1
_geom_bond_atom_site_label_2
_geom_bond_distance
Ir1 C11 1.931(6)
Ir1 C12 2.084(5)
Ir1 C1 2.187(4)
Ir1 C4 2.219(4)
Ir1 C5 2.234(4)
Ir1 C2 2.254(4)
Ir1 C3 2.262(4)
Ir1 Cl1 2.3637(12)
C1 C5 1.440(6)
C1 C2 1.449(6)
C1 C6 1.495(7)
C2 C3 1.407(6)
C2 C7 1.495(6)
C3 C4 1.460(6)
C3 C8 1.487(6)
C4 C5 1.413(6)
C4 C9 1.496(7)
C5 C10 1.499(6)
O11 C11 0.998(7)
